data_7236896
loop_
_publ_author_name
'Iasco, O.'
'Boillot, M.-L.'
'Bellec, A.'
'Guillot, R.'
'Rivi\`ere, E.'
'Mazerat, S.'
'Nowak, S.'
'Morineau, D.'
'Brosseau, A.'
'Miserque, F.'
'Repain, V.'
'Mallah, T.'

_publ_section_title
;
 The disentangling of hysteretic spin transition, polymorphism and
 metastability in bistable thin films formed by sublimation of
 bis(scorpionate) Fe(ii) molecules
;
_journal_issue 42
_journal_name_full 'Journal of Materials Chemistry C'
_journal_page_first 11067
_journal_paper_doi 10.1039/C7TC03276E
_journal_volume 5
_journal_year 2017
_chemical_formula_sum 'C30 H44 B2 Fe N12'
_chemical_formula_weight 650.24
_space_group_crystal_system triclinic
_space_group_IT_number 2
_space_group_name_Hall '-P 1'
_space_group_name_H-M_alt 'P -1'
_atom_sites_solution_hydrogens geom
_audit_creation_method SHELXL-2013
_audit_update_record
;
2017-06-23 deposited with the CCDC.
2017-10-02 downloaded from the CCDC.
;
_cell_angle_alpha 116.3380(10)
_cell_angle_beta 85.244(2)
_cell_angle_gamma 100.143(2)
_cell_formula_units_Z 1
_cell_length_a 8.8124(3)
_cell_length_b 10.1928(3)
_cell_length_c 10.7673(4)
_cell_measurement_temperature 298(2)
_cell_volume 853.20(5)
_computing_structure_refinement 'SHELXL-2013 (Sheldrick, 2013)'
_diffrn_ambient_temperature 298(2)
_diffrn_measured_fraction_theta_full 1.000
_diffrn_measured_fraction_theta_max 0.999
_diffrn_radiation_type MoK\a
_diffrn_radiation_wavelength 0.71073
_diffrn_reflns_av_R_equivalents 0.0672
_diffrn_reflns_av_unetI/netI 0.0401
_diffrn_reflns_Laue_measured_fraction_full 1.000
_diffrn_reflns_Laue_measured_fraction_max 0.999
_diffrn_reflns_limit_h_max 12
_diffrn_reflns_limit_h_min -12
_diffrn_reflns_limit_k_max 14
_diffrn_reflns_limit_k_min -14
_diffrn_reflns_limit_l_max 15
_diffrn_reflns_limit_l_min -15
_diffrn_reflns_number 50969
_diffrn_reflns_point_group_measured_fraction_full 1.000
_diffrn_reflns_point_group_measured_fraction_max 0.999
_diffrn_reflns_theta_full 25.000
_diffrn_reflns_theta_max 30.564
_diffrn_reflns_theta_min 2.257
_exptl_absorpt_coefficient_mu 0.443
_exptl_crystal_density_diffrn 1.266
_exptl_crystal_F_000 344
_refine_diff_density_max 0.510
_refine_diff_density_min -0.551
_refine_diff_density_rms 0.195
_refine_ls_extinction_method none
_refine_ls_goodness_of_fit_ref 1.081
_refine_ls_hydrogen_treatment constr
_refine_ls_matrix_type full
_refine_ls_number_parameters 211
_refine_ls_number_reflns 5236
_refine_ls_number_restraints 0
_refine_ls_restrained_S_all 1.081
_refine_ls_R_factor_all 0.0879
_refine_ls_R_factor_gt 0.0487
_refine_ls_shift/su_max 0.044
_refine_ls_shift/su_mean 0.001
_refine_ls_structure_factor_coef Fsqd
_refine_ls_weighting_details 'w=1/[\s^2^(Fo^2^)+(0.0840P)^2^+0.1145P] where P=(Fo^2^+2Fc^2^)/3'
_refine_ls_weighting_scheme calc
_refine_ls_wR_factor_gt 0.1270
_refine_ls_wR_factor_ref 0.1519
_reflns_Friedel_coverage 0.000
_reflns_number_gt 3766
_reflns_number_total 5236
_reflns_threshold_expression 'I > 2\s(I)'
_cod_data_source_file c7tc03276e2.cif
_cod_data_source_block Fe_T298K
_cod_original_cell_volume 853.19(5)
_cod_database_code 7236896
_shelx_space_group_comment
;
The symmetry employed for this shelxl refinement is uniquely defined
by the following loop, which should always be used as a source of
symmetry information in preference to the above space-group names.
They are only intended as comments.
;
_shelxl_version_number 2013-4

loop_
_space_group_symop_operation_xyz
'x, y, z'
'-x, -y, -z'

loop_
_atom_site_label
_atom_site_type_symbol
_atom_site_fract_x
_atom_site_fract_y
_atom_site_fract_z
_atom_site_U_iso_or_equiv
_atom_site_adp_type
_atom_site_occupancy
_atom_site_site_symmetry_order
_atom_site_calc_flag
_atom_site_refinement_flags_posn
_atom_site_refinement_flags_adp
_atom_site_refinement_flags_occupancy
C1 C 0.6502(4) 0.1600(3) 0.4566(3) 0.0779(8) Uani 1 1 d . . .
H1A H 0.5473 0.1482 0.4259 0.117 Uiso 1 1 calc R U .
H1B H 0.6615 0.0763 0.4718 0.117 Uiso 1 1 calc R U .
H1C H 0.7227 0.1668 0.3873 0.117 Uiso 1 1 calc R U .
C2 C 0.6798(3) 0.2979(3) 0.5884(3) 0.0557(6) Uani 1 1 d . . .
C3 C 0.7467(3) 0.3166(3) 0.7094(3) 0.0681(7) Uani 1 1 d . . .
H3 H 0.7821 0.2442 0.7245 0.082 Uiso 1 1 calc R U .
C4 C 0.7500(3) 0.4616(3) 0.8011(3) 0.0577(6) Uani 1 1 d . . .
C5 C 0.8057(5) 0.5420(4) 0.9472(3) 0.0931(11) Uani 1 1 d . . .
H5A H 0.8950 0.6136 0.9529 0.140 Uiso 1 1 calc R U .
H5B H 0.8321 0.4725 0.9764 0.140 Uiso 1 1 calc R U .
H5C H 0.7258 0.5916 1.0063 0.140 Uiso 1 1 calc R U .
C6 C 0.1141(3) 0.5742(3) 0.6570(3) 0.0644(7) Uani 1 1 d . . .
H6A H 0.0541 0.6498 0.6712 0.097 Uiso 1 1 calc R U .
H6B H 0.0525 0.4993 0.6786 0.097 Uiso 1 1 calc R U .
H6C H 0.1472 0.5304 0.5620 0.097 Uiso 1 1 calc R U .
C7 C 0.2521(2) 0.6414(2) 0.7493(2) 0.0468(5) Uani 1 1 d . . .
C8 C 0.2572(3) 0.7310(3) 0.8912(2) 0.0560(6) Uani 1 1 d . . .
H8 H 0.1737 0.7617 0.9496 0.067 Uiso 1 1 calc R U .
C9 C 0.4088(3) 0.7651(2) 0.9280(2) 0.0486(5) Uani 1 1 d . . .
C10 C 0.4803(4) 0.8577(3) 1.0685(2) 0.0706(7) Uani 1 1 d . . .
H10A H 0.5189 0.7950 1.0996 0.106 Uiso 1 1 calc R U .
H10B H 0.4041 0.9078 1.1328 0.106 Uiso 1 1 calc R U .
H10C H 0.5637 0.9295 1.0627 0.106 Uiso 1 1 calc R U .
C11 C 0.7239(4) 0.7392(3) 0.3482(2) 0.0684(7) Uani 1 1 d . . .
H11A H 0.6672 0.6411 0.3019 0.103 Uiso 1 1 calc R U .
H11B H 0.8202 0.7459 0.3011 0.103 Uiso 1 1 calc R U .
H11C H 0.6649 0.8098 0.3478 0.103 Uiso 1 1 calc R U .
C12 C 0.7538(3) 0.7719(2) 0.4946(2) 0.0476(5) Uani 1 1 d . . .
C13 C 0.8642(3) 0.8795(3) 0.5843(2) 0.0578(6) Uani 1 1 d . . .
H13 H 0.9345 0.9485 0.5662 0.069 Uiso 1 1 calc R U .
C14 C 0.8490(2) 0.8641(2) 0.7045(2) 0.0458(5) Uani 1 1 d . . .
C15 C 0.9418(3) 0.9495(3) 0.8339(3) 0.0664(7) Uani 1 1 d . . .
H15A H 0.8739 0.9867 0.9119 0.100 Uiso 1 1 calc R U .
H15B H 1.0095 1.0309 0.8272 0.100 Uiso 1 1 calc R U .
H15C H 1.0016 0.8858 0.8457 0.100 Uiso 1 1 calc R U .
B1 B 0.6653(3) 0.6909(3) 0.7920(2) 0.0407(5) Uani 1 1 d . . .
H1 H 0.7174 0.7502 0.8813 0.049 Uiso 1 1 calc R U .
N1 N 0.6428(2) 0.42617(19) 0.60623(18) 0.0447(4) Uani 1 1 d . . .
N2 N 0.39393(19) 0.62083(18) 0.70089(16) 0.0409(4) Uani 1 1 d . . .
N3 N 0.67437(19) 0.69418(17) 0.55640(15) 0.0396(4) Uani 1 1 d . . .
N4 N 0.68894(19) 0.5281(2) 0.73763(17) 0.0427(4) Uani 1 1 d . . .
N5 N 0.49157(19) 0.69797(18) 0.81194(15) 0.0402(4) Uani 1 1 d . . .
N6 N 0.73369(18) 0.75269(17) 0.68777(15) 0.0375(3) Uani 1 1 d . . .
Fe1 Fe 0.5000 0.5000 0.5000 0.03350(14) Uani 1 2 d S . P

loop_
_atom_site_aniso_label
_atom_site_aniso_U_11
_atom_site_aniso_U_22
_atom_site_aniso_U_33
_atom_site_aniso_U_23
_atom_site_aniso_U_13
_atom_site_aniso_U_12
C1 0.099(2) 0.0441(13) 0.091(2) 0.0265(14) 0.0047(17) 0.0239(14)
C2 0.0566(13) 0.0487(12) 0.0736(15) 0.0359(12) 0.0066(11) 0.0153(10)
C3 0.0655(16) 0.0763(18) 0.093(2) 0.0604(17) -0.0009(14) 0.0204(14)
C4 0.0521(13) 0.0762(17) 0.0671(15) 0.0501(14) -0.0055(11) 0.0104(11)
C5 0.108(3) 0.120(3) 0.081(2) 0.066(2) -0.0309(18) 0.015(2)
C6 0.0380(11) 0.0736(17) 0.0687(15) 0.0193(13) 0.0033(10) 0.0114(11)
C7 0.0413(10) 0.0463(11) 0.0501(11) 0.0187(9) 0.0069(8) 0.0101(9)
C8 0.0554(13) 0.0541(13) 0.0510(12) 0.0170(10) 0.0181(10) 0.0150(11)
C9 0.0586(13) 0.0466(11) 0.0353(10) 0.0149(9) 0.0097(9) 0.0079(10)
C10 0.0826(18) 0.0782(18) 0.0332(11) 0.0107(11) 0.0041(11) 0.0084(15)
C11 0.094(2) 0.0684(16) 0.0452(12) 0.0337(12) -0.0013(12) -0.0063(14)
C12 0.0589(13) 0.0438(11) 0.0405(10) 0.0212(9) 0.0040(9) 0.0035(9)
C13 0.0633(14) 0.0486(13) 0.0559(13) 0.0259(11) 0.0036(11) -0.0122(11)
C14 0.0449(11) 0.0371(10) 0.0438(10) 0.0097(8) -0.0012(8) -0.0005(8)
C15 0.0607(15) 0.0573(14) 0.0566(14) 0.0080(11) -0.0136(11) -0.0115(12)
B1 0.0402(11) 0.0489(12) 0.0311(10) 0.0168(9) -0.0050(8) 0.0019(9)
N1 0.0508(10) 0.0403(9) 0.0457(9) 0.0196(7) -0.0040(7) 0.0097(7)
N2 0.0380(8) 0.0431(9) 0.0352(8) 0.0114(7) -0.0011(6) 0.0053(7)
N3 0.0468(9) 0.0389(8) 0.0312(7) 0.0152(7) -0.0036(6) 0.0005(7)
N4 0.0401(8) 0.0529(10) 0.0434(9) 0.0282(8) -0.0046(7) 0.0063(7)
N5 0.0440(9) 0.0426(9) 0.0293(7) 0.0126(7) 0.0014(6) 0.0044(7)
N6 0.0408(8) 0.0357(8) 0.0310(7) 0.0112(6) -0.0035(6) 0.0014(6)
Fe1 0.0366(2) 0.0324(2) 0.0299(2) 0.01217(15) -0.00240(13) 0.00442(14)

loop_
_atom_type_symbol
_atom_type_description
_atom_type_scat_dispersion_real
_atom_type_scat_dispersion_imag
_atom_type_scat_source
C C 0.0031 0.0016 'International Tables Vol C Tables 4.2.6.8 and 6.1.1.4'
H H 0.0000 0.0000 'International Tables Vol C Tables 4.2.6.8 and 6.1.1.4'
B B 0.0016 0.0007 'International Tables Vol C Tables 4.2.6.8 and 6.1.1.4'
N N 0.0061 0.0033 'International Tables Vol C Tables 4.2.6.8 and 6.1.1.4'
Fe Fe 0.3460 0.8476 'International Tables Vol C Tables 4.2.6.8 and 6.1.1.4'

loop_
_geom_angle_atom_site_label_1
_geom_angle_atom_site_label_2
_geom_angle_atom_site_label_3
_geom_angle
_geom_angle_site_symmetry_1
_geom_angle_site_symmetry_3
C2 C1 H1A 109.5 . .
C2 C1 H1B 109.5 . .
H1A C1 H1B 109.5 . .
C2 C1 H1C 109.5 . .
H1A C1 H1C 109.5 . .
H1B C1 H1C 109.5 . .
N1 C2 C3 109.4(2) . .
N1 C2 C1 122.6(2) . .
C3 C2 C1 128.0(2) . .
C4 C3 C2 106.7(2) . .
C4 C3 H3 126.7 . .
C2 C3 H3 126.7 . .
N4 C4 C3 107.5(2) . .
N4 C4 C5 122.7(3) . .
C3 C4 C5 129.8(2) . .
C4 C5 H5A 109.5 . .
C4 C5 H5B 109.5 . .
H5A C5 H5B 109.5 . .
C4 C5 H5C 109.5 . .
H5A C5 H5C 109.5 . .
H5B C5 H5C 109.5 . .
C7 C6 H6A 109.5 . .
C7 C6 H6B 109.5 . .
H6A C6 H6B 109.5 . .
C7 C6 H6C 109.5 . .
H6A C6 H6C 109.5 . .
H6B C6 H6C 109.5 . .
N2 C7 C8 109.7(2) . .
N2 C7 C6 122.01(19) . .
C8 C7 C6 128.3(2) . .
C9 C8 C7 106.56(19) . .
C9 C8 H8 126.7 . .
C7 C8 H8 126.7 . .
N5 C9 C8 107.50(19) . .
N5 C9 C10 123.2(2) . .
C8 C9 C10 129.3(2) . .
C9 C10 H10A 109.5 . .
C9 C10 H10B 109.5 . .
H10A C10 H10B 109.5 . .
C9 C10 H10C 109.5 . .
H10A C10 H10C 109.5 . .
H10B C10 H10C 109.5 . .
C12 C11 H11A 109.5 . .
C12 C11 H11B 109.5 . .
H11A C11 H11B 109.5 . .
C12 C11 H11C 109.5 . .
H11A C11 H11C 109.5 . .
H11B C11 H11C 109.5 . .
N3 C12 C13 109.79(19) . .
N3 C12 C11 122.2(2) . .
C13 C12 C11 127.9(2) . .
C14 C13 C12 106.34(19) . .
C14 C13 H13 126.8 . .
C12 C13 H13 126.8 . .
N6 C14 C13 107.77(18) . .
N6 C14 C15 123.7(2) . .
C13 C14 C15 128.6(2) . .
C14 C15 H15A 109.5 . .
C14 C15 H15B 109.5 . .
H15A C15 H15B 109.5 . .
C14 C15 H15C 109.5 . .
H15A C15 H15C 109.5 . .
H15B C15 H15C 109.5 . .
N5 B1 N4 108.65(17) . .
N5 B1 N6 110.32(16) . .
N4 B1 N6 110.12(16) . .
N5 B1 H1 109.2 . .
N4 B1 H1 109.2 . .
N6 B1 H1 109.2 . .
C2 N1 N4 106.56(17) . .
C2 N1 Fe1 136.66(16) . .
N4 N1 Fe1 115.69(12) . .
C7 N2 N5 106.75(16) . .
C7 N2 Fe1 136.58(14) . .
N5 N2 Fe1 116.67(12) . .
C12 N3 N6 106.49(16) . .
C12 N3 Fe1 137.27(14) . .
N6 N3 Fe1 116.00(11) . .
C4 N4 N1 109.86(19) . .
C4 N4 B1 129.84(19) . .
N1 N4 B1 120.30(15) . .
C9 N5 N2 109.51(17) . .
C9 N5 B1 130.54(17) . .
N2 N5 B1 119.87(15) . .
C14 N6 N3 109.60(15) . .
C14 N6 B1 129.51(16) . .
N3 N6 B1 120.87(15) . .
N3 Fe1 N3 180.0 2_666 .
N3 Fe1 N2 86.30(6) 2_666 2_666
N3 Fe1 N2 93.70(6) . 2_666
N3 Fe1 N2 93.70(6) 2_666 .
N3 Fe1 N2 86.30(6) . .
N2 Fe1 N2 180.0 2_666 .
N3 Fe1 N1 93.77(6) 2_666 .
N3 Fe1 N1 86.23(6) . .
N2 Fe1 N1 92.50(6) 2_666 .
N2 Fe1 N1 87.50(6) . .
N3 Fe1 N1 86.23(6) 2_666 2_666
N3 Fe1 N1 93.77(6) . 2_666
N2 Fe1 N1 87.50(6) 2_666 2_666
N2 Fe1 N1 92.50(6) . 2_666
N1 Fe1 N1 180.00(11) . 2_666

loop_
_geom_bond_atom_site_label_1
_geom_bond_atom_site_label_2
_geom_bond_distance
_geom_bond_site_symmetry_2
C1 C2 1.490(4) .
C1 H1A 0.9600 .
C1 H1B 0.9600 .
C1 H1C 0.9600 .
C2 N1 1.331(3) .
C2 C3 1.396(4) .
C3 C4 1.361(4) .
C3 H3 0.9300 .
C4 N4 1.348(3) .
C4 C5 1.493(4) .
C5 H5A 0.9600 .
C5 H5B 0.9600 .
C5 H5C 0.9600 .
C6 C7 1.496(3) .
C6 H6A 0.9600 .
C6 H6B 0.9600 .
C6 H6C 0.9600 .
C7 N2 1.329(3) .
C7 C8 1.388(3) .
C8 C9 1.366(3) .
C8 H8 0.9300 .
C9 N5 1.352(3) .
C9 C10 1.502(3) .
C10 H10A 0.9600 .
C10 H10B 0.9600 .
C10 H10C 0.9600 .
C11 C12 1.495(3) .
C11 H11A 0.9600 .
C11 H11B 0.9600 .
C11 H11C 0.9600 .
C12 N3 1.325(3) .
C12 C13 1.387(3) .
C13 C14 1.365(3) .
C13 H13 0.9300 .
C14 N6 1.341(3) .
C14 C15 1.493(3) .
C15 H15A 0.9600 .
C15 H15B 0.9600 .
C15 H15C 0.9600 .
B1 N5 1.538(3) .
B1 N4 1.543(3) .
B1 N6 1.549(3) .
B1 H1 0.9800 .
N1 N4 1.374(2) .
N1 Fe1 2.1893(16) .
N2 N5 1.373(2) .
N2 Fe1 2.1853(15) .
N3 N6 1.376(2) .
N3 Fe1 2.1597(16) .
Fe1 N3 2.1597(16) 2_666
Fe1 N2 2.1853(15) 2_666
Fe1 N1 2.1893(16) 2_666
